data_4077833
loop_
_publ_author_name
'Bonomo, Lucia'
'Toraman, G\"ulsen'
'Solari, Euro'
'Scopelliti, Rosario'
'Floriani, Carlo'

_publ_section_title
;
 Porphodimethene&#x2212;Zirconium:&#x00A0; A New Entry into Zirconium
 Macrocycle Organometallic Chemistry
;
_journal_issue 25
_journal_name_full Organometallics
_journal_page_first 5198
_journal_paper_doi 10.1021/om990688s
_journal_volume 18
_journal_year 1999
_chemical_formula_sum 'C39 H53 N5 Zr'
_chemical_formula_weight 683.08
_chemical_name_systematic
; 
 ? 
;
_space_group_IT_number 2
_symmetry_cell_setting triclinic
_symmetry_space_group_name_Hall '-P 1'
_symmetry_space_group_name_H-M 'P -1'
_atom_sites_solution_hydrogens geom
_atom_sites_solution_primary direct
_atom_sites_solution_secondary difmap
_audit_creation_method SHELXL-97
_cell_angle_alpha 89.771(14)
_cell_angle_beta 87.736(12)
_cell_angle_gamma 71.089(13)
_cell_formula_units_Z 2
_cell_length_a 9.1942(8)
_cell_length_b 10.9092(18)
_cell_length_c 17.887(3)
_cell_measurement_reflns_used 5000
_cell_measurement_temperature 143(2)
_cell_measurement_theta_max 20.0
_cell_measurement_theta_min 5.0
_cell_volume 1695.9(4)
_computing_cell_refinement 'KUMA, CrysAlis RED, release 1.6.0'
_computing_data_collection 'KUMA, KM4CCD, release 1.5.7'
_computing_data_reduction 'KUMA, CrysAlis RED'
_computing_molecular_graphics 'Bruker SHELXTL'
_computing_publication_material 'Bruker SHELXTL'
_computing_structure_refinement 'SHELXL-97 (Sheldrick, 1997)'
_computing_structure_solution 'SHELXS-97 (Sheldrick, 1990)'
_diffrn_ambient_temperature 143(2)
_diffrn_measured_fraction_theta_max 0.859
_diffrn_measurement_device_type 'KUMA 4 diffractometer equipped with a CCD detector'
_diffrn_measurement_method '2 runs (110 frames each) using omega scan, 1 run (300 frames) using phi scan'
_diffrn_radiation_monochromator graphite
_diffrn_radiation_source 'fine-focus sealed tube'
_diffrn_radiation_type MoK\a
_diffrn_radiation_wavelength 0.71073
_diffrn_reflns_av_R_equivalents 0.0629
_diffrn_reflns_av_sigmaI/netI 0.0605
_diffrn_reflns_limit_h_max 9
_diffrn_reflns_limit_h_min -9
_diffrn_reflns_limit_k_max 12
_diffrn_reflns_limit_k_min -12
_diffrn_reflns_limit_l_max 21
_diffrn_reflns_limit_l_min -21
_diffrn_reflns_number 9869
_diffrn_reflns_theta_max 25.03
_diffrn_reflns_theta_min 3.20
_exptl_absorpt_coefficient_mu 0.360
_exptl_absorpt_correction_type none
_exptl_crystal_colour red
_exptl_crystal_density_diffrn 1.338
_exptl_crystal_density_method 'not measured'
_exptl_crystal_description prismatic
_exptl_crystal_F_000 724
_exptl_crystal_size_max 0.28
_exptl_crystal_size_mid 0.20
_exptl_crystal_size_min 0.15
_refine_diff_density_max 0.669
_refine_diff_density_min -0.907
_refine_diff_density_rms 0.088
_refine_ls_extinction_method none
_refine_ls_goodness_of_fit_ref 1.167
_refine_ls_hydrogen_treatment mixed
_refine_ls_matrix_type full
_refine_ls_number_parameters 406
_refine_ls_number_reflns 5140
_refine_ls_number_restraints 0
_refine_ls_restrained_S_all 1.167
_refine_ls_R_factor_all 0.0813
_refine_ls_R_factor_gt 0.0720
_refine_ls_shift/su_max 0.000
_refine_ls_shift/su_mean 0.000
_refine_ls_structure_factor_coef Fsqd
_refine_ls_weighting_details 'calc w=1/[\s^2^(Fo^2^)+(0.0213P)^2^+7.8249P] where P=(Fo^2^+2Fc^2^)/3'
_refine_ls_weighting_scheme calc
_refine_ls_wR_factor_gt 0.1399
_refine_ls_wR_factor_ref 0.1451
_reflns_number_gt 4681
_reflns_number_total 5140
_reflns_threshold_expression >2sigma(I)
_cod_data_source_file om990688s.cif
_cod_data_source_block 9
_cod_depositor_comments
;
The following automatic conversions were performed:

'_symmetry_cell_setting' value 'Triclinic' changed to 'triclinic'
according to /home/saulius/struct/CIF-dictionaries/cif_core.dic
dictionary named 'cif_core.dic' version 2.4.2 from 2011-04-26.

Automatic conversion script
Id: cif_fix_values 1715 2011-07-08 13:25:40Z adriana 
;
_cod_original_sg_symbol_H-M P-1
_cod_database_code 4077833

loop_
_symmetry_equiv_pos_as_xyz
'x, y, z'
'-x, -y, -z'

loop_
_atom_site_label
_atom_site_type_symbol
_atom_site_fract_x
_atom_site_fract_y
_atom_site_fract_z
_atom_site_U_iso_or_equiv
_atom_site_adp_type
_atom_site_occupancy
_atom_site_symmetry_multiplicity
_atom_site_calc_flag
_atom_site_refinement_flags
Zr1 Zr 0.13629(6) -0.09866(5) 0.24484(3) 0.02069(16) Uani 1 1 d .
N1 N 0.0045(5) -0.2136(4) 0.2913(2) 0.0207(10) Uani 1 1 d .
C1 C -0.1072(6) -0.2371(5) 0.2484(3) 0.0227(12) Uani 1 1 d .
C2 C -0.1691(6) -0.3180(5) 0.2861(3) 0.0234(12) Uani 1 1 d .
H2 H -0.2490 -0.3475 0.2696 0.028 Uiso 1 1 calc R
C3 C -0.0936(6) -0.3504(5) 0.3540(3) 0.0249(12) Uani 1 1 d .
H3 H -0.1121 -0.4066 0.3912 0.030 Uiso 1 1 calc R
C4 C 0.0124(6) -0.2853(5) 0.3564(3) 0.0198(11) Uani 1 1 d .
C5 C 0.1118(6) -0.2778(5) 0.4207(3) 0.0212(11) Uani 1 1 d .
N2 N 0.2535(5) -0.1492(4) 0.3507(2) 0.0198(10) Uani 1 1 d .
C6 C 0.2573(6) -0.2479(5) 0.3971(3) 0.0213(11) Uani 1 1 d .
C7 C 0.4013(6) -0.2936(5) 0.4305(3) 0.0243(12) Uani 1 1 d .
H7 H 0.4326 -0.3620 0.4655 0.029 Uiso 1 1 calc R
C8 C 0.4877(7) -0.2205(5) 0.4029(3) 0.0257(12) Uani 1 1 d .
H8 H 0.5911 -0.2312 0.4143 0.031 Uiso 1 1 calc R
C9 C 0.3963(6) -0.1267(5) 0.3545(3) 0.0201(11) Uani 1 1 d .
C10 C 0.4241(6) -0.0147(5) 0.3252(3) 0.0206(11) Uani 1 1 d .
N3 N 0.1658(5) 0.0879(4) 0.2765(2) 0.0208(10) Uani 1 1 d .
C11 C 0.3160(6) 0.0857(5) 0.2906(3) 0.0222(12) Uani 1 1 d .
C12 C 0.3299(7) 0.2077(5) 0.2698(3) 0.0255(12) Uani 1 1 d .
H12 H 0.4191 0.2331 0.2728 0.031 Uiso 1 1 calc R
C13 C 0.1902(6) 0.2811(6) 0.2447(3) 0.0279(13) Uani 1 1 d .
H13 H 0.1646 0.3677 0.2275 0.033 Uiso 1 1 calc R
C14 C 0.0912(6) 0.2067(5) 0.2488(3) 0.0210(11) Uani 1 1 d .
C15 C -0.0807(6) 0.2548(5) 0.2388(3) 0.0209(11) Uani 1 1 d .
N4 N -0.0810(5) 0.0261(4) 0.2074(2) 0.0211(10) Uani 1 1 d .
C16 C -0.1498(6) 0.1601(5) 0.2048(3) 0.0203(11) Uani 1 1 d .
C17 C -0.2878(6) 0.1865(5) 0.1716(3) 0.0242(12) Uani 1 1 d .
H17 H -0.3575 0.2705 0.1626 0.029 Uiso 1 1 calc R
C18 C -0.3094(6) 0.0683(5) 0.1531(3) 0.0233(12) Uani 1 1 d .
H18 H -0.3956 0.0584 0.1294 0.028 Uiso 1 1 calc R
C19 C -0.1826(6) -0.0301(5) 0.1755(3) 0.0230(12) Uani 1 1 d .
C20 C -0.1422(6) -0.1744(5) 0.1721(3) 0.0180(11) Uani 1 1 d .
H20 H -0.0450 -0.2072 0.1406 0.022 Uiso 1 1 calc R
C21 C 0.1537(6) -0.4047(5) 0.4658(3) 0.0251(12) Uani 1 1 d .
H21A H 0.2116 -0.3941 0.5094 0.030 Uiso 1 1 calc R
H21B H 0.0569 -0.4165 0.4854 0.030 Uiso 1 1 calc R
C22 C 0.2479(7) -0.5281(5) 0.4241(3) 0.0312(13) Uani 1 1 d .
H22A H 0.1844 -0.5500 0.3870 0.047 Uiso 1 1 calc R
H22B H 0.2821 -0.5993 0.4597 0.047 Uiso 1 1 calc R
H22C H 0.3378 -0.5145 0.3987 0.047 Uiso 1 1 calc R
C23 C 0.0215(6) -0.1596(5) 0.4727(3) 0.0259(12) Uani 1 1 d .
H23A H 0.0921 -0.1492 0.5107 0.031 Uiso 1 1 calc R
H23B H -0.0069 -0.0804 0.4419 0.031 Uiso 1 1 calc R
C24 C -0.1242(7) -0.1678(6) 0.5134(3) 0.0303(13) Uani 1 1 d .
H24A H -0.1911 -0.1875 0.4772 0.045 Uiso 1 1 calc R
H24B H -0.1787 -0.0848 0.5382 0.045 Uiso 1 1 calc R
H24C H -0.0964 -0.2365 0.5508 0.045 Uiso 1 1 calc R
C25 C 0.5778(6) 0.0011(5) 0.3403(3) 0.0248(12) Uani 1 1 d .
H25A H 0.6119 0.0416 0.2963 0.030 Uiso 1 1 calc R
H25B H 0.6547 -0.0855 0.3468 0.030 Uiso 1 1 calc R
C26 C 0.5726(7) 0.0840(6) 0.4097(3) 0.0296(13) Uani 1 1 d .
H26A H 0.4937 0.1688 0.4046 0.044 Uiso 1 1 calc R
H26B H 0.6731 0.0956 0.4149 0.044 Uiso 1 1 calc R
H26C H 0.5477 0.0407 0.4542 0.044 Uiso 1 1 calc R
C27 C -0.1226(7) 0.3794(5) 0.1908(3) 0.0270(13) Uani 1 1 d .
H27A H -0.2360 0.4159 0.1894 0.032 Uiso 1 1 calc R
H27B H -0.0858 0.4441 0.2157 0.032 Uiso 1 1 calc R
C28 C -0.0560(8) 0.3596(6) 0.1108(3) 0.0363(15) Uani 1 1 d .
H28A H 0.0566 0.3278 0.1113 0.055 Uiso 1 1 calc R
H28B H -0.0898 0.4421 0.0842 0.055 Uiso 1 1 calc R
H28C H -0.0921 0.2961 0.0853 0.055 Uiso 1 1 calc R
C29 C -0.1476(7) 0.2896(6) 0.3216(3) 0.0286(13) Uani 1 1 d .
H29A H -0.1247 0.2080 0.3501 0.034 Uiso 1 1 calc R
H29B H -0.0918 0.3427 0.3447 0.034 Uiso 1 1 calc R
C30 C -0.3195(7) 0.3621(6) 0.3309(3) 0.0342(14) Uani 1 1 d .
H30A H -0.3421 0.4490 0.3098 0.051 Uiso 1 1 calc R
H30B H -0.3503 0.3691 0.3842 0.051 Uiso 1 1 calc R
H30C H -0.3766 0.3147 0.3047 0.051 Uiso 1 1 calc R
C31 C -0.2622(7) -0.2197(6) 0.1338(3) 0.0265(13) Uani 1 1 d .
H31A H -0.2392 -0.3136 0.1426 0.032 Uiso 1 1 calc R
H31B H -0.3649 -0.1743 0.1572 0.032 Uiso 1 1 calc R
C32 C -0.2679(8) -0.1958(7) 0.0494(3) 0.0410(16) Uani 1 1 d .
H32A H -0.2955 -0.1026 0.0401 0.061 Uiso 1 1 calc R
H32B H -0.3451 -0.2287 0.0285 0.061 Uiso 1 1 calc R
H32C H -0.1668 -0.2407 0.0256 0.061 Uiso 1 1 calc R
N5 N 0.2588(5) -0.2312(4) 0.1619(2) 0.0217(10) Uani 1 1 d .
C33 C 0.2466(6) -0.1399(5) 0.1063(3) 0.0215(11) Uani 1 1 d .
C34 C 0.2872(7) -0.0346(6) 0.1248(3) 0.0296(13) Uani 1 1 d .
H34A H 0.3215 -0.0271 0.1735 0.035 Uiso 1 1 calc R
H34B H 0.2812 0.0313 0.0891 0.035 Uiso 1 1 calc R
C35 C 0.3196(7) -0.3725(5) 0.1487(3) 0.0246(12) Uani 1 1 d .
C36 C 0.3559(8) -0.4362(6) 0.2249(3) 0.0350(14) Uani 1 1 d .
H36A H 0.4298 -0.4034 0.2491 0.053 Uiso 1 1 calc R
H36B H 0.4001 -0.5303 0.2182 0.053 Uiso 1 1 calc R
H36C H 0.2611 -0.4158 0.2562 0.053 Uiso 1 1 calc R
C37 C 0.2059(7) -0.4280(5) 0.1122(3) 0.0296(13) Uani 1 1 d .
H37A H 0.1138 -0.4125 0.1451 0.044 Uiso 1 1 calc R
H37B H 0.2544 -0.5214 0.1040 0.044 Uiso 1 1 calc R
H37C H 0.1767 -0.3856 0.0641 0.044 Uiso 1 1 calc R
C38 C 0.4679(7) -0.4071(6) 0.1004(3) 0.0352(14) Uani 1 1 d .
H38A H 0.4451 -0.3711 0.0503 0.053 Uiso 1 1 calc R
H38B H 0.5135 -0.5016 0.0967 0.053 Uiso 1 1 calc R
H38C H 0.5405 -0.3710 0.1232 0.053 Uiso 1 1 calc R
C39 C 0.1737(7) -0.1447(6) 0.0330(3) 0.0330(14) Uani 1 1 d .
H39A H 0.1599 -0.0634 0.0063 0.049 Uiso 1 1 calc R
H39B H 0.0735 -0.1566 0.0425 0.049 Uiso 1 1 calc R
H39C H 0.2405 -0.2172 0.0027 0.049 Uiso 1 1 calc R

loop_
_atom_site_aniso_label
_atom_site_aniso_U_11
_atom_site_aniso_U_22
_atom_site_aniso_U_33
_atom_site_aniso_U_23
_atom_site_aniso_U_13
_atom_site_aniso_U_12
Zr1 0.0192(3) 0.0199(3) 0.0237(3) 0.0003(2) 0.0006(2) -0.0075(2)
N1 0.015(3) 0.020(2) 0.028(2) -0.0003(19) 0.0009(18) -0.0067(19)
C1 0.019(3) 0.024(3) 0.025(3) -0.001(2) -0.001(2) -0.007(2)
C2 0.017(3) 0.023(3) 0.032(3) -0.006(2) -0.001(2) -0.009(2)
C3 0.024(3) 0.025(3) 0.027(3) 0.001(2) 0.005(2) -0.010(2)
C4 0.019(3) 0.014(3) 0.025(3) 0.002(2) -0.001(2) -0.004(2)
C5 0.024(3) 0.018(3) 0.024(3) 0.000(2) 0.001(2) -0.010(2)
N2 0.018(3) 0.020(2) 0.024(2) 0.0025(18) -0.0001(18) -0.0093(19)
C6 0.026(3) 0.018(3) 0.020(2) -0.002(2) 0.002(2) -0.007(2)
C7 0.025(3) 0.023(3) 0.025(3) 0.003(2) -0.005(2) -0.007(2)
C8 0.018(3) 0.029(3) 0.030(3) -0.001(2) -0.004(2) -0.006(2)
C9 0.014(3) 0.023(3) 0.024(3) -0.003(2) 0.003(2) -0.007(2)
C10 0.017(3) 0.031(3) 0.017(2) -0.004(2) 0.002(2) -0.013(2)
N3 0.016(3) 0.021(2) 0.026(2) -0.0035(19) 0.0008(18) -0.0062(19)
C11 0.019(3) 0.029(3) 0.024(3) -0.005(2) -0.001(2) -0.015(3)
C12 0.022(3) 0.025(3) 0.035(3) 0.000(2) 0.002(2) -0.016(3)
C13 0.021(3) 0.028(3) 0.040(3) 0.009(3) -0.002(2) -0.014(3)
C14 0.023(3) 0.022(3) 0.018(2) 0.002(2) 0.002(2) -0.007(2)
C15 0.019(3) 0.018(3) 0.026(3) -0.002(2) 0.002(2) -0.006(2)
N4 0.020(3) 0.022(2) 0.022(2) -0.0027(18) 0.0009(18) -0.007(2)
C16 0.015(3) 0.018(3) 0.026(3) 0.006(2) 0.002(2) -0.003(2)
C17 0.019(3) 0.028(3) 0.026(3) 0.004(2) -0.004(2) -0.006(2)
C18 0.020(3) 0.029(3) 0.023(3) 0.003(2) -0.005(2) -0.009(2)
C19 0.025(3) 0.028(3) 0.019(2) -0.002(2) 0.000(2) -0.013(3)
C20 0.016(3) 0.017(3) 0.022(2) -0.003(2) 0.003(2) -0.006(2)
C21 0.025(3) 0.023(3) 0.029(3) 0.006(2) -0.003(2) -0.009(2)
C22 0.033(4) 0.020(3) 0.038(3) 0.007(3) -0.004(3) -0.004(3)
C23 0.021(3) 0.026(3) 0.029(3) 0.001(2) 0.001(2) -0.006(2)
C24 0.022(3) 0.035(3) 0.031(3) -0.004(3) 0.007(2) -0.007(3)
C25 0.023(3) 0.026(3) 0.028(3) 0.007(2) -0.006(2) -0.012(2)
C26 0.033(4) 0.028(3) 0.033(3) 0.002(3) -0.002(3) -0.016(3)
C27 0.024(3) 0.019(3) 0.036(3) 0.000(2) -0.007(2) -0.004(2)
C28 0.044(4) 0.034(3) 0.041(3) 0.012(3) -0.012(3) -0.025(3)
C29 0.026(4) 0.036(3) 0.023(3) -0.001(2) 0.000(2) -0.009(3)
C30 0.028(4) 0.042(4) 0.030(3) 0.001(3) 0.002(2) -0.007(3)
C31 0.027(3) 0.031(3) 0.027(3) 0.002(2) -0.005(2) -0.017(3)
C32 0.047(4) 0.054(4) 0.031(3) -0.001(3) -0.006(3) -0.028(4)
N5 0.020(3) 0.023(2) 0.022(2) -0.0011(19) 0.0020(18) -0.006(2)
C33 0.013(3) 0.022(3) 0.027(3) -0.003(2) 0.007(2) -0.003(2)
C34 0.036(4) 0.033(3) 0.025(3) -0.001(2) 0.005(2) -0.019(3)
C35 0.024(3) 0.018(3) 0.030(3) 0.001(2) 0.001(2) -0.006(2)
C36 0.039(4) 0.021(3) 0.037(3) 0.004(3) -0.002(3) 0.000(3)
C37 0.027(4) 0.022(3) 0.042(3) -0.005(3) -0.001(3) -0.011(3)
C38 0.028(4) 0.032(3) 0.044(3) -0.003(3) 0.001(3) -0.007(3)
C39 0.040(4) 0.037(3) 0.028(3) 0.000(3) 0.001(3) -0.020(3)

loop_
_atom_type_symbol
_atom_type_description
_atom_type_scat_dispersion_real
_atom_type_scat_dispersion_imag
_atom_type_scat_source
C C 0.0033 0.0016 'International Tables Vol C Tables 4.2.6.8 and 6.1.1.4'
H H 0.0000 0.0000 'International Tables Vol C Tables 4.2.6.8 and 6.1.1.4'
N N 0.0061 0.0033 'International Tables Vol C Tables 4.2.6.8 and 6.1.1.4'
Zr Zr -2.9673 0.5597 'International Tables Vol C Tables 4.2.6.8 and 6.1.1.4'

loop_
_geom_angle_atom_site_label_1
_geom_angle_atom_site_label_2
_geom_angle_atom_site_label_3
_geom_angle
N5 Zr1 N1 97.19(17)
N5 Zr1 N4 112.29(16)
N1 Zr1 N4 84.92(16)
N5 Zr1 N2 108.90(16)
N1 Zr1 N2 81.84(15)
N4 Zr1 N2 137.93(16)
N5 Zr1 N3 128.12(16)
N1 Zr1 N3 134.33(16)
N4 Zr1 N3 82.82(16)
N2 Zr1 N3 78.56(15)
N5 Zr1 C33 31.73(16)
N1 Zr1 C33 119.70(16)
N4 Zr1 C33 90.85(16)
N2 Zr1 C33 130.19(16)
N3 Zr1 C33 104.34(16)
N5 Zr1 C34 56.17(17)
N1 Zr1 C34 149.01(17)
N4 Zr1 C34 91.02(17)
N2 Zr1 C34 119.45(16)
N3 Zr1 C34 75.12(16)
C33 Zr1 C34 29.48(16)
C4 N1 C1 106.9(4)
C4 N1 Zr1 133.9(3)
C1 N1 Zr1 119.0(3)
C2 C1 N1 109.3(4)
C2 C1 C20 130.5(5)
N1 C1 C20 120.2(4)
C1 C2 C3 107.9(5)
C4 C3 C2 107.2(4)
C3 C4 N1 108.7(4)
C3 C4 C5 127.8(4)
N1 C4 C5 123.2(4)
C4 C5 C6 114.2(4)
C4 C5 C21 110.2(4)
C6 C5 C21 109.8(4)
C4 C5 C23 109.1(4)
C6 C5 C23 103.3(4)
C21 C5 C23 110.1(4)
C6 N2 C9 107.4(4)
C6 N2 Zr1 128.7(3)
C9 N2 Zr1 116.0(3)
N2 C6 C7 110.0(4)
N2 C6 C5 121.5(5)
C7 C6 C5 127.0(4)
C8 C7 C6 107.1(5)
C7 C8 C9 108.2(5)
C8 C9 N2 107.2(4)
C8 C9 C10 128.3(5)
N2 C9 C10 123.6(5)
C11 C10 C9 124.6(5)
C11 C10 C25 118.0(5)
C9 C10 C25 117.1(5)
C14 N3 C11 106.8(4)
C14 N3 Zr1 127.0(3)
C11 N3 Zr1 116.9(3)
C10 C11 N3 124.5(5)
C10 C11 C12 127.0(5)
N3 C11 C12 108.3(5)
C13 C12 C11 106.7(5)
C12 C13 C14 108.3(5)
N3 C14 C13 109.9(5)
N3 C14 C15 122.6(4)
C13 C14 C15 126.5(5)
C14 C15 C16 116.8(4)
C14 C15 C27 109.1(4)
C16 C15 C27 108.8(4)
C14 C15 C29 102.6(4)
C16 C15 C29 109.6(4)
C27 C15 C29 109.8(4)
C16 N4 C19 107.3(4)
C16 N4 Zr1 133.8(3)
C19 N4 Zr1 118.9(3)
C17 C16 N4 108.6(5)
C17 C16 C15 128.2(5)
N4 C16 C15 123.2(4)
C16 C17 C18 108.5(5)
C19 C18 C17 107.5(5)
C18 C19 N4 108.1(5)
C18 C19 C20 131.9(5)
N4 C19 C20 120.0(5)
C19 C20 C1 112.7(4)
C19 C20 C31 113.4(4)
C1 C20 C31 110.8(4)
C22 C21 C5 116.6(4)
C24 C23 C5 116.4(5)
C10 C25 C26 113.1(5)
C28 C27 C15 114.8(5)
C30 C29 C15 116.5(4)
C32 C31 C20 113.9(4)
C33 N5 C35 123.9(4)
C33 N5 Zr1 95.7(3)
C35 N5 Zr1 139.5(3)
C34 C33 N5 116.1(5)
C34 C33 C39 120.3(5)
N5 C33 C39 123.1(5)
C34 C33 Zr1 79.2(3)
N5 C33 Zr1 52.6(2)
C39 C33 Zr1 132.9(4)
C33 C34 Zr1 71.3(3)
N5 C35 C38 110.1(4)
N5 C35 C36 107.1(4)
C38 C35 C36 108.7(5)
N5 C35 C37 113.9(4)
C38 C35 C37 109.2(5)
C36 C35 C37 107.8(4)

loop_
_geom_bond_atom_site_label_1
_geom_bond_atom_site_label_2
_geom_bond_distance
Zr1 N5 2.095(4)
Zr1 N1 2.152(4)
Zr1 N4 2.152(4)
Zr1 N2 2.194(4)
Zr1 N3 2.217(4)
Zr1 C33 2.624(5)
Zr1 C34 2.721(5)
N1 C4 1.391(6)
N1 C1 1.394(6)
C1 C2 1.360(7)
C1 C20 1.522(7)
C2 C3 1.410(7)
C3 C4 1.382(7)
C4 C5 1.516(7)
C5 C6 1.520(7)
C5 C21 1.545(7)
C5 C23 1.572(8)
N2 C6 1.350(6)
N2 C9 1.416(7)
C6 C7 1.411(7)
C7 C8 1.374(7)
C8 C9 1.412(7)
C9 C10 1.420(7)
C10 C11 1.382(7)
C10 C25 1.513(7)
N3 C14 1.357(6)
N3 C11 1.406(7)
C11 C12 1.425(7)
C12 C13 1.366(8)
C13 C14 1.402(7)
C14 C15 1.514(8)
C15 C16 1.518(7)
C15 C27 1.552(7)
C15 C29 1.580(7)
N4 C16 1.393(6)
N4 C19 1.411(6)
C16 C17 1.365(7)
C17 C18 1.410(7)
C18 C19 1.376(7)
C19 C20 1.496(7)
C20 C31 1.532(7)
C21 C22 1.524(8)
C23 C24 1.527(7)
C25 C26 1.529(8)
C27 C28 1.522(8)
C29 C30 1.523(8)
C31 C32 1.530(7)
N5 C33 1.387(6)
N5 C35 1.476(7)
C33 C34 1.363(7)
C33 C39 1.504(7)
C35 C38 1.525(8)
C35 C36 1.525(7)
C35 C37 1.535(7)
